data_4312655
loop_
_publ_author_name
'Emilio Escriv\`a'
'Julia Garc\'ia-Lozano'
'Jos\'e Mart\'inez-Lillo'
'Hugo Nu\~nez'
'Juan Server-Carri\'o'
'Luc\'ia Soto'
'Rosa Carrasco'
'Joan Cano'

_publ_section_title
;
 Synthesis, Crystal Structure, Magnetic Properties, and Theoretical
 Studies of [{Cu(mepirizole)Br}2(\m-OH)(\m-pz)] (Mepirizole =
 4-Methoxy-2-(5-methoxy-3-methyl-1H-pyrazol-1-yl)-6-methylpyrimidine; pz =
 Pyrazolate), a Novel \m-Pyrazolato-\m-Hydroxo-Dibridged Copper(II)
 Complex
;
_journal_name_full 'Inorganic Chemistry'
_journal_page_first 8328
_journal_page_last 8336
_journal_paper_doi 10.1021/ic034126j
_journal_volume 42
_journal_year 2003
_chemical_formula_sum 'C25 H32 Br2 Cu2 N10 O5'
_chemical_formula_weight 839.51
_space_group_IT_number 14
_symmetry_cell_setting monoclinic
_symmetry_space_group_name_Hall '-P 2ybc'
_symmetry_space_group_name_H-M 'P 1 21/c 1'
_atom_sites_solution_hydrogens mixed
_atom_sites_solution_primary direct
_atom_sites_solution_secondary difmap
_audit_creation_method SHELXL-97
_cell_angle_alpha 90.00
_cell_angle_beta 112.250(1)
_cell_angle_gamma 90.00
_cell_formula_units_Z 4
_cell_length_a 15.618(2)
_cell_length_b 15.369(3)
_cell_length_c 16.071(3)
_cell_measurement_reflns_used 25
_cell_measurement_temperature 295(2)
_cell_measurement_theta_max 15
_cell_measurement_theta_min 8
_cell_volume 3570.3(11)
_computing_cell_refinement 'CAD4 EXPRESS'
_computing_data_collection 'CAD4 EXPRESS'
_computing_data_reduction 'XRAY76 (Stewart, 1976)'
_computing_molecular_graphics 'ORTEP3 (Farrugia, 1997)'
_computing_structure_refinement 'SHELXL-97 (Sheldrick, 1997)'
_computing_structure_solution 'SIR92 (Altomare, 1994)'
_diffrn_ambient_temperature 295(2)
_diffrn_measured_fraction_theta_full 0.987
_diffrn_measured_fraction_theta_max 0.987
_diffrn_measurement_device_type 'Enraf Nonius CAD4'
_diffrn_measurement_method 'Omega-2theta scans'
_diffrn_radiation_monochromator graphite
_diffrn_radiation_source 'fine-focus sealed tube'
_diffrn_radiation_type MoK\a
_diffrn_radiation_wavelength 0.71070
_diffrn_reflns_av_R_equivalents 0.049
_diffrn_reflns_limit_h_max 19
_diffrn_reflns_limit_h_min 0
_diffrn_reflns_limit_k_max 18
_diffrn_reflns_limit_k_min 0
_diffrn_reflns_limit_l_max 20
_diffrn_reflns_limit_l_min -20
_diffrn_reflns_number 7952
_diffrn_reflns_theta_full 27.00
_diffrn_reflns_theta_max 27.00
_diffrn_reflns_theta_min 1.62
_diffrn_standards_decay_% 0
_diffrn_standards_interval_time 90
_diffrn_standards_number 3
_exptl_absorpt_coefficient_mu 3.476
_exptl_absorpt_correction_T_max 0.593
_exptl_absorpt_correction_T_min 0.474
_exptl_absorpt_correction_type empirical
_exptl_absorpt_process_details '(Walker et al., 1983)'
_exptl_crystal_colour green
_exptl_crystal_density_diffrn 1.562
_exptl_crystal_density_method 'not measured'
_exptl_crystal_description prismatic
_exptl_crystal_F_000 1680
_exptl_crystal_size_max 0.30
_exptl_crystal_size_mid 0.20
_exptl_crystal_size_min 0.15
_refine_diff_density_max 0.652
_refine_diff_density_min -0.674
_refine_ls_extinction_method none
_refine_ls_goodness_of_fit_ref 1.015
_refine_ls_hydrogen_treatment mixed
_refine_ls_matrix_type full
_refine_ls_number_parameters 397
_refine_ls_number_reflns 7692
_refine_ls_number_restraints 0
_refine_ls_restrained_S_all 1.016
_refine_ls_R_factor_all 0.1243
_refine_ls_R_factor_gt 0.0741
_refine_ls_shift/su_max 0.004
_refine_ls_shift/su_mean 0.001
_refine_ls_structure_factor_coef Fsqd
_refine_ls_weighting_details 'calc w=1/[\s^2^(Fo^2^)+(0.1500P)^2^+0.0000P] where P=(Fo^2^+2Fc^2^)/3'
_refine_ls_weighting_scheme calc
_refine_ls_wR_factor_gt 0.1522
_refine_ls_wR_factor_ref 0.1824
_reflns_number_gt 4633
_reflns_number_total 7692
_reflns_threshold_expression >2sigma(I)
_cod_data_source_file ic034126jsi20030205_043131.cif
_cod_data_source_block '[{Cu(mepirizole)Br}2(mu-OH)(mu-pz)]'
_cod_original_cell_volume 3570.3(9)
_cod_original_sg_symbol_H-M 'P 21/c'
_cod_database_code 4312655

loop_
_symmetry_equiv_pos_as_xyz
'x, y, z'
'-x, y+1/2, -z+1/2'
'-x, -y, -z'
'x, -y-1/2, z-1/2'

loop_
_atom_site_label
_atom_site_type_symbol
_atom_site_fract_x
_atom_site_fract_y
_atom_site_fract_z
_atom_site_U_iso_or_equiv
_atom_site_adp_type
_atom_site_occupancy
_atom_site_symmetry_multiplicity
_atom_site_calc_flag
_atom_site_refinement_flags
_atom_site_disorder_assembly
_atom_site_disorder_group
Cu1 Cu 0.50852(6) 0.25345(5) 0.13816(5) 0.0448(3) Uani 1 1 d . . .
Cu2 Cu 0.73378(6) 0.19815(6) 0.23924(5) 0.0468(3) Uani 1 1 d . . .
Br1 Br 0.42847(6) 0.22771(5) 0.24185(5) 0.0591(3) Uani 1 1 d . . .
Br2 Br 0.89127(7) 0.17697(9) 0.23669(6) 0.0909(4) Uani 1 1 d . . .
O1 O 0.6242(4) 0.2575(3) 0.2368(3) 0.0543(12) Uani 1 1 d . . .
H91 H 0.6039 0.2480 0.2878 0.065 Uiso 1 1 d R . .
O2 O 0.1930(6) 0.2807(6) -0.2283(5) 0.109(3) Uani 1 1 d . . .
O3 O 0.3133(5) 0.5167(5) -0.0579(5) 0.098(2) Uani 1 1 d . . .
O4 O 0.8329(5) -0.1379(4) 0.4756(4) 0.0813(18) Uani 1 1 d . . .
O5 O 0.9490(5) 0.1285(4) 0.5664(4) 0.0841(18) Uani 1 1 d . . .
N1 N 0.5793(4) 0.2051(3) 0.0681(3) 0.0444(13) Uani 1 1 d . . .
N2 N 0.6705(4) 0.1832(3) 0.1101(4) 0.0470(13) Uani 1 1 d . . .
N3 N 0.3890(4) 0.2515(4) 0.0247(4) 0.0507(14) Uani 1 1 d D . .
N4 N 0.2980(6) 0.3432(6) -0.1044(6) 0.0812(2) Uani 1 1 d D . .
N5 N 0.4034(4) 0.4021(3) 0.0250(4) 0.0487(14) Uani 1 1 d . . .
N6 N 0.4782(4) 0.3942(3) 0.1014(4) 0.0468(14) Uani 1 1 d . . .
N7 N 0.7356(4) 0.0704(4) 0.3137(4) 0.0481(14) Uani 1 1 d . . .
N8 N 0.8357(4) 0.0077(4) 0.4513(4) 0.0602(16) Uani 1 1 d . . .
N9 N 0.8375(4) 0.1551(4) 0.4255(4) 0.0510(14) Uani 1 1 d . . .
N10 N 0.8009(4) 0.2249(4) 0.3697(4) 0.0539(15) Uani 1 1 d . . .
C1 C 0.5555(6) 0.1919(4) -0.0197(5) 0.0535(18) Uani 1 1 d . . .
H1 H 0.4971 0.2023 -0.0633 0.064 Uiso 1 1 calc R . .
C2 C 0.6312(6) 0.1600(6) -0.0368(5) 0.069(2) Uani 1 1 d . . .
H2 H 0.6335 0.1448 -0.0919 0.083 Uiso 1 1 calc R . .
C3 C 0.7020(6) 0.1562(6) 0.0473(5) 0.064(2) Uani 1 1 d . . .
H3 H 0.7621 0.1378 0.0586 0.076 Uiso 1 1 calc R . .
C4 C 0.3615(5) 0.3262(4) -0.0201(4) 0.0414(14) Uani 1 1 d D . .
C5 C 0.2611(8) 0.2742(7) -0.1398(8) 0.069(3) Uani 1 1 d D . .
C6 C 0.2768(6) 0.1949(5) -0.1029(5) 0.060(2) Uani 1 1 d D . .
H6 H 0.2421 0.1481 -0.1349 0.072 Uiso 1 1 calc R . .
C7 C 0.3432(5) 0.1809(4) -0.0186(5) 0.0514(17) Uani 1 1 d D . .
C8 C 0.3690(7) 0.0960(5) 0.0262(6) 0.071(2) Uani 1 1 d . . .
H8A H 0.4172 0.1039 0.0843 0.106 Uiso 1 1 calc R . .
H8B H 0.3907 0.0586 -0.0095 0.106 Uiso 1 1 calc R . .
H8C H 0.3160 0.0702 0.0329 0.106 Uiso 1 1 calc R . .
C9 C 0.1831(9) 0.3526(11) -0.2652(9) 0.135(5) Uani 1 1 d . . .
H9A H 0.1368 0.3487 -0.3249 0.202 Uiso 1 1 calc R . .
H9B H 0.2407 0.3707 -0.2682 0.202 Uiso 1 1 calc R . .
H9C H 0.1640 0.3943 -0.2312 0.202 Uiso 1 1 calc R . .
C10 C 0.3779(7) 0.4919(8) 0.0070(7) 0.100(4) Uani 1 1 d . . .
C11 C 0.4501(5) 0.5396(5) 0.0851(5) 0.0529(17) Uani 1 1 d . . .
H11 H 0.4558 0.5991 0.0965 0.064 Uiso 1 1 calc R . .
C12 C 0.5058(6) 0.4722(4) 0.1356(5) 0.0531(18) Uani 1 1 d . . .
C13 C 0.5892(6) 0.4827(5) 0.2200(5) 0.063(2) Uani 1 1 d . . .
H13A H 0.6144 0.4264 0.2420 0.094 Uiso 1 1 calc R . .
H13B H 0.5722 0.5116 0.2644 0.094 Uiso 1 1 calc R . .
H13C H 0.6348 0.5167 0.2079 0.094 Uiso 1 1 calc R . .
C14 C 0.2968(9) 0.6082(5) -0.0616(10) 0.135(6) Uani 1 1 d . . .
H14A H 0.2438 0.6218 -0.1147 0.202 Uiso 1 1 calc R . .
H14B H 0.3499 0.6384 -0.0633 0.202 Uiso 1 1 calc R . .
H14C H 0.2855 0.6259 -0.0094 0.202 Uiso 1 1 calc R . .
C15 C 0.8015(5) 0.0725(5) 0.3955(4) 0.0476(16) Uani 1 1 d . . .
C16 C 0.8000(6) -0.0675(5) 0.4235(5) 0.060(2) Uani 1 1 d . . .
C17 C 0.7285(6) -0.0792(5) 0.3418(5) 0.0596(19) Uani 1 1 d . . .
H17 H 0.7020 -0.1338 0.3247 0.071 Uiso 1 1 calc R . .
C18 C 0.6973(6) -0.0092(5) 0.2863(5) 0.0550(18) Uani 1 1 d . . .
C19 C 0.6196(6) -0.0131(6) 0.1988(5) 0.072(2) Uani 1 1 d . . .
H19A H 0.6066 0.0442 0.1734 0.108 Uiso 1 1 calc R . .
H19B H 0.5658 -0.0356 0.2068 0.108 Uiso 1 1 calc R . .
H19C H 0.6355 -0.0506 0.1590 0.108 Uiso 1 1 calc R . .
C20 C 0.9037(7) -0.1239(7) 0.5617(7) 0.091(3) Uani 1 1 d . . .
H20A H 0.9195 -0.1782 0.5934 0.136 Uiso 1 1 calc R . .
H20B H 0.8821 -0.0838 0.5952 0.136 Uiso 1 1 calc R . .
H20C H 0.9574 -0.1003 0.5545 0.136 Uiso 1 1 calc R . .
C21 C 0.9044(5) 0.1851(5) 0.5048(5) 0.0582(19) Uani 1 1 d . . .
C22 C 0.9105(6) 0.2721(6) 0.4999(5) 0.069(2) Uani 1 1 d . . .
H22 H 0.9497 0.3091 0.5436 0.082 Uiso 1 1 calc R . .
C23 C 0.8438(6) 0.2962(6) 0.4132(5) 0.066(2) Uani 1 1 d . . .
C24 C 0.8250(8) 0.3821(6) 0.3720(7) 0.091(3) Uani 1 1 d . . .
H24A H 0.7794 0.3773 0.3120 0.137 Uiso 1 1 calc R . .
H24B H 0.8810 0.4059 0.3699 0.137 Uiso 1 1 calc R . .
H24C H 0.8023 0.4195 0.4068 0.137 Uiso 1 1 calc R . .
C25 C 1.0219(8) 0.1652(9) 0.6429(7) 0.114(4) Uani 1 1 d . . .
H25A H 1.0507 0.1200 0.6856 0.171 Uiso 1 1 calc R . .
H25B H 0.9966 0.2082 0.6703 0.171 Uiso 1 1 calc R . .
H25C H 1.0670 0.1918 0.6238 0.171 Uiso 1 1 calc R . .

loop_
_atom_site_aniso_label
_atom_site_aniso_U_11
_atom_site_aniso_U_22
_atom_site_aniso_U_33
_atom_site_aniso_U_23
_atom_site_aniso_U_13
_atom_site_aniso_U_12
Cu1 0.0502(5) 0.0413(5) 0.0351(4) -0.0038(3) 0.0074(4) 0.0012(4)
Cu2 0.0468(5) 0.0526(5) 0.0347(4) -0.0009(3) 0.0083(4) -0.0023(4)
Br1 0.0710(6) 0.0571(5) 0.0509(4) 0.0098(3) 0.0249(4) 0.0032(4)
Br2 0.0530(6) 0.1575(11) 0.0613(6) -0.0045(6) 0.0206(5) -0.0051(6)
O1 0.050(3) 0.069(3) 0.035(2) -0.010(2) 0.006(2) 0.009(2)
O2 0.107(6) 0.106(6) 0.068(5) 0.005(4) -0.019(4) -0.002(5)
O3 0.110(6) 0.083(5) 0.103(6) 0.012(4) 0.042(5) 0.006(4)
O4 0.083(5) 0.069(4) 0.080(4) 0.018(3) 0.018(4) 0.007(3)
O5 0.084(5) 0.091(4) 0.051(3) 0.000(3) -0.005(3) -0.003(4)
N1 0.050(4) 0.044(3) 0.033(3) 0.001(2) 0.009(3) 0.004(3)
N2 0.057(4) 0.043(3) 0.040(3) 0.005(2) 0.017(3) 0.000(3)
N3 0.051(4) 0.050(3) 0.043(3) -0.010(3) 0.009(3) -0.006(3)
N4 0.082(5) 0.092(4) 0.052(3) 0.000(3) -0.005(3) -0.003(4)
N5 0.061(4) 0.040(3) 0.049(3) 0.001(3) 0.025(3) 0.002(3)
N6 0.068(4) 0.034(3) 0.040(3) -0.005(2) 0.022(3) -0.005(3)
N7 0.049(4) 0.052(3) 0.040(3) 0.002(3) 0.013(3) 0.002(3)
N8 0.061(4) 0.065(4) 0.053(4) 0.006(3) 0.020(3) 0.006(3)
N9 0.047(4) 0.060(4) 0.039(3) -0.006(3) 0.008(3) -0.008(3)
N10 0.060(4) 0.055(4) 0.037(3) -0.006(3) 0.008(3) -0.011(3)
C1 0.062(5) 0.059(4) 0.032(3) 0.000(3) 0.010(3) 0.010(4)
C2 0.088(7) 0.078(5) 0.039(4) -0.004(4) 0.020(4) 0.007(5)
C3 0.066(5) 0.080(6) 0.041(4) 0.000(4) 0.015(4) 0.007(4)
C4 0.041(4) 0.047(4) 0.027(3) 0.003(3) 0.003(3) 0.003(3)
C5 0.084(5) 0.091(4) 0.051(3) 0.000(3) -0.005(3) -0.003(4)
C6 0.067(5) 0.057(5) 0.044(4) -0.002(3) 0.008(4) -0.011(4)
C7 0.055(5) 0.039(4) 0.052(4) -0.006(3) 0.011(4) -0.004(3)
C8 0.093(7) 0.051(4) 0.059(5) 0.002(4) 0.018(5) -0.003(4)
C9 0.105(11) 0.161(13) 0.093(9) -0.022(10) -0.014(8) -0.047(10)
C10 0.098(8) 0.149(10) 0.090(7) 0.089(7) 0.079(7) 0.073(7)
C11 0.062(5) 0.035(4) 0.057(4) 0.000(3) 0.017(4) -0.001(3)
C12 0.080(6) 0.041(4) 0.046(4) -0.001(3) 0.032(4) -0.005(4)
C13 0.066(5) 0.051(4) 0.063(5) -0.013(4) 0.014(4) -0.003(4)
C14 0.202(13) 0.014(4) 0.283(17) 0.033(6) 0.198(14) 0.027(5)
C15 0.043(4) 0.064(5) 0.038(3) 0.003(3) 0.017(3) 0.005(3)
C16 0.059(5) 0.061(5) 0.062(5) 0.005(4) 0.025(4) -0.002(4)
C17 0.067(5) 0.046(4) 0.066(5) 0.003(4) 0.026(4) 0.000(4)
C18 0.073(5) 0.044(4) 0.050(4) -0.006(3) 0.025(4) -0.003(4)
C19 0.074(6) 0.075(5) 0.051(5) -0.007(4) 0.004(4) -0.008(5)
C20 0.070(6) 0.084(7) 0.092(7) 0.031(6) -0.001(6) 0.005(5)
C21 0.044(4) 0.078(6) 0.040(4) -0.005(4) 0.001(3) -0.002(4)
C22 0.051(5) 0.080(6) 0.054(5) -0.024(4) -0.004(4) -0.018(4)
C23 0.063(5) 0.069(5) 0.052(5) -0.007(4) 0.006(4) -0.012(4)
C24 0.110(8) 0.055(5) 0.085(7) 0.000(5) 0.011(6) -0.016(5)
C25 0.074(7) 0.159(12) 0.065(6) -0.042(7) -0.024(5) 0.013(7)

loop_
_atom_type_symbol
_atom_type_description
_atom_type_scat_dispersion_real
_atom_type_scat_dispersion_imag
_atom_type_scat_source
Cu Cu 0.3201 1.2651 'International Tables Vol C Tables 4.2.6.8 and 6.1.1.4'
O O 0.0106 0.0060 'International Tables Vol C Tables 4.2.6.8 and 6.1.1.4'
N N 0.0061 0.0033 'International Tables Vol C Tables 4.2.6.8 and 6.1.1.4'
C C 0.0033 0.0016 'International Tables Vol C Tables 4.2.6.8 and 6.1.1.4'
H H 0.0000 0.0000 'International Tables Vol C Tables 4.2.6.8 and 6.1.1.4'
Br Br -0.2901 2.4595 'International Tables Vol C Tables 4.2.6.8 and 6.1.1.4'

loop_
_geom_angle_atom_site_label_1
_geom_angle_atom_site_label_2
_geom_angle_atom_site_label_3
_geom_angle
_geom_angle_site_symmetry_1
_geom_angle_site_symmetry_3
_geom_angle_publ_flag
O1 Cu1 N1 85.9(2) . . ?
O1 Cu1 N3 175.3(2) . . ?
N1 Cu1 N3 90.3(2) . . ?
O1 Cu1 N6 103.1(2) . . ?
N1 Cu1 N6 108.4(2) . . ?
N3 Cu1 N6 75.5(2) . . ?
O1 Cu1 Br1 90.38(16) . . ?
N1 Cu1 Br1 148.53(16) . . ?
N3 Cu1 Br1 94.27(17) . . ?
N6 Cu1 Br1 102.84(13) . . ?
O1 Cu2 N2 86.9(2) . . ?
O1 Cu2 N10 91.9(2) . . ?
N2 Cu2 N10 174.7(2) . . ?
O1 Cu2 N7 104.6(2) . . ?
N2 Cu2 N7 110.9(2) . . ?
N10 Cu2 N7 74.4(2) . . ?
O1 Cu2 Br2 159.12(16) . . ?
N2 Cu2 Br2 94.19(18) . . ?
N10 Cu2 Br2 85.15(19) . . ?
N7 Cu2 Br2 94.56(15) . . ?
Cu1 O1 Cu2 123.9(2) . . ?
Cu1 O1 H91 100.6 . . ?
Cu2 O1 H91 118.1 . . ?
C9 O2 C5 117.0(10) . . ?
C10 O3 C14 115.2(11) . . ?
C16 O4 C20 117.2(7) . . ?
C21 O5 C25 114.2(8) . . ?
C1 N1 N2 107.9(6) . . ?
C1 N1 Cu1 131.4(5) . . ?
N2 N1 Cu1 120.6(4) . . ?
C3 N2 N1 108.3(6) . . ?
C3 N2 Cu2 130.9(5) . . ?
N1 N2 Cu2 120.8(4) . . ?
C4 N3 C7 114.6(6) . . ?
C4 N3 Cu1 117.6(4) . . ?
C7 N3 Cu1 126.8(5) . . ?
C5 N4 C4 109.1(9) . . ?
N6 N5 C4 118.2(5) . . ?
N6 N5 C10 110.5(7) . . ?
C4 N5 C10 131.2(8) . . ?
C12 N6 N5 109.4(6) . . ?
C12 N6 Cu1 139.6(5) . . ?
N5 N6 Cu1 110.6(4) . . ?
C15 N7 C18 115.1(6) . . ?
C15 N7 Cu2 110.3(5) . . ?
C18 N7 Cu2 133.1(5) . . ?
C16 N8 C15 115.7(7) . . ?
N10 N9 C21 108.8(6) . . ?
N10 N9 C15 118.0(6) . . ?
C21 N9 C15 133.1(7) . . ?
C23 N10 N9 107.2(6) . . ?
C23 N10 Cu2 132.7(5) . . ?
N9 N10 Cu2 116.5(4) . . ?
N1 C1 C2 110.0(7) . . ?
N1 C1 H1 125.0 . . ?
C2 C1 H1 125.0 . . ?
C3 C2 C1 104.2(7) . . ?
C3 C2 H2 127.9 . . ?
C1 C2 H2 127.9 . . ?
N2 C3 C2 109.6(7) . . ?
N2 C3 H3 125.2 . . ?
C2 C3 H3 125.2 . . ?
N3 C4 N4 131.5(7) . . ?
N3 C4 N5 116.5(5) . . ?
N4 C4 N5 112.0(6) . . ?
N4 C5 C6 127.0(11) . . ?
N4 C5 O2 116.2(10) . . ?
C6 C5 O2 116.8(10) . . ?
C5 C6 C7 121.5(8) . . ?
C5 C6 H6 119.2 . . ?
C7 C6 H6 119.2 . . ?
N3 C7 C6 116.1(7) . . ?
N3 C7 C8 118.1(7) . . ?
C6 C7 C8 125.8(7) . . ?
C7 C8 H8A 109.5 . . ?
C7 C8 H8B 109.5 . . ?
H8A C8 H8B 109.5 . . ?
C7 C8 H8C 109.5 . . ?
H8A C8 H8C 109.5 . . ?
H8B C8 H8C 109.5 . . ?
O2 C9 H9A 109.5 . . ?
O2 C9 H9B 109.5 . . ?
H9A C9 H9B 109.5 . . ?
O2 C9 H9C 109.5 . . ?
H9A C9 H9C 109.5 . . ?
H9B C9 H9C 109.5 . . ?
O3 C10 N5 123.7(12) . . ?
O3 C10 C11 132.7(10) . . ?
N5 C10 C11 103.6(7) . . ?
C12 C11 C10 103.1(6) . . ?
C12 C11 H11 128.5 . . ?
C10 C11 H11 128.5 . . ?
N6 C12 C11 113.4(7) . . ?
N6 C12 C13 120.7(7) . . ?
C11 C12 C13 125.9(6) . . ?
C12 C13 H13A 109.5 . . ?
C12 C13 H13B 109.5 . . ?
H13A C13 H13B 109.5 . . ?
C12 C13 H13C 109.5 . . ?
H13A C13 H13C 109.5 . . ?
H13B C13 H13C 109.5 . . ?
O3 C14 H14A 109.5 . . ?
O3 C14 H14B 109.5 . . ?
H14A C14 H14B 109.5 . . ?
O3 C14 H14C 109.5 . . ?
H14A C14 H14C 109.5 . . ?
H14B C14 H14C 109.5 . . ?
N8 C15 N7 128.4(7) . . ?
N8 C15 N9 116.6(6) . . ?
N7 C15 N9 115.0(6) . . ?
N8 C16 O4 119.5(8) . . ?
N8 C16 C17 122.5(8) . . ?
O4 C16 C17 117.9(7) . . ?
C18 C17 C16 118.7(7) . . ?
C18 C17 H17 120.7 . . ?
C16 C17 H17 120.7 . . ?
N7 C18 C17 119.6(7) . . ?
N7 C18 C19 116.7(7) . . ?
C17 C18 C19 123.6(7) . . ?
C18 C19 H19A 109.5 . . ?
C18 C19 H19B 109.5 . . ?
H19A C19 H19B 109.5 . . ?
C18 C19 H19C 109.5 . . ?
H19A C19 H19C 109.5 . . ?
H19B C19 H19C 109.5 . . ?
O4 C20 H20A 109.5 . . ?
O4 C20 H20B 109.5 . . ?
H20A C20 H20B 109.5 . . ?
O4 C20 H20C 109.5 . . ?
H20A C20 H20C 109.5 . . ?
H20B C20 H20C 109.5 . . ?
O5 C21 C22 132.8(7) . . ?
O5 C21 N9 118.4(7) . . ?
C22 C21 N9 108.8(7) . . ?
C21 C22 C23 105.7(7) . . ?
C21 C22 H22 127.1 . . ?
C23 C22 H22 127.1 . . ?
N10 C23 C22 109.4(7) . . ?
N10 C23 C24 122.0(8) . . ?
C22 C23 C24 128.4(8) . . ?
C23 C24 H24A 109.5 . . ?
C23 C24 H24B 109.5 . . ?
H24A C24 H24B 109.5 . . ?
C23 C24 H24C 109.5 . . ?
H24A C24 H24C 109.5 . . ?
H24B C24 H24C 109.5 . . ?
O5 C25 H25A 109.5 . . ?
O5 C25 H25B 109.5 . . ?
H25A C25 H25B 109.5 . . ?
O5 C25 H25C 109.5 . . ?
H25A C25 H25C 109.5 . . ?
H25B C25 H25C 109.5 . . ?

loop_
_geom_bond_atom_site_label_1
_geom_bond_atom_site_label_2
_geom_bond_distance
_geom_bond_site_symmetry_2
_geom_bond_publ_flag
Cu1 O1 1.900(5) . ?
Cu1 N1 1.996(5) . ?
Cu1 N3 2.057(6) . ?
Cu1 N6 2.246(5) . ?
Cu1 Br1 2.4645(11) . ?
Cu2 O1 1.927(5) . ?
Cu2 N2 1.945(6) . ?
Cu2 N10 2.000(6) . ?
Cu2 N7 2.294(6) . ?
Cu2 Br2 2.4968(13) . ?
O1 H91 0.9948 . ?
O2 C9 1.236(16) . ?
O2 C5 1.420(13) . ?
O3 C10 1.205(11) . ?
O3 C14 1.427(10) . ?
O4 C16 1.346(10) . ?
O4 C20 1.424(11) . ?
O5 C21 1.303(9) . ?
O5 C25 1.437(11) . ?
N1 C1 1.332(8) . ?
N1 N2 1.367(8) . ?
N2 C3 1.346(9) . ?
N3 C4 1.336(8) . ?
N3 C7 1.340(8) . ?
N4 C5 1.239(13) . ?
N4 C4 1.368(10) . ?
N5 N6 1.341(8) . ?
N5 C4 1.399(8) . ?
N5 C10 1.435(11) . ?
N6 C12 1.321(9) . ?
N7 C15 1.328(9) . ?
N7 C18 1.359(9) . ?
N8 C16 1.288(10) . ?
N8 C15 1.310(9) . ?
N9 N10 1.376(8) . ?
N9 C21 1.386(9) . ?
N9 C15 1.398(9) . ?
N10 C23 1.335(10) . ?
C1 C2 1.401(11) . ?
C1 H1 0.9300 . ?
C2 C3 1.386(11) . ?
C2 H2 0.9300 . ?
C3 H3 0.9300 . ?
C5 C6 1.337(13) . ?
C6 C7 1.376(10) . ?
C6 H6 0.9300 . ?
C7 C8 1.470(10) . ?
C8 H8A 0.9600 . ?
C8 H8B 0.9600 . ?
C8 H8C 0.9600 . ?
C9 H9A 0.9600 . ?
C9 H9B 0.9600 . ?
C9 H9C 0.9600 . ?
C10 C11 1.521(14) . ?
C11 C12 1.398(10) . ?
C11 H11 0.9300 . ?
C12 C13 1.492(10) . ?
C13 H13A 0.9600 . ?
C13 H13B 0.9600 . ?
C13 H13C 0.9600 . ?
C14 H14A 0.9600 . ?
C14 H14B 0.9600 . ?
C14 H14C 0.9600 . ?
C16 C17 1.376(11) . ?
C17 C18 1.365(10) . ?
C17 H17 0.9300 . ?
C18 C19 1.471(10) . ?
C19 H19A 0.9600 . ?
C19 H19B 0.9600 . ?
C19 H19C 0.9600 . ?
C20 H20A 0.9600 . ?
C20 H20B 0.9600 . ?
C20 H20C 0.9600 . ?
C21 C22 1.346(11) . ?
C22 C23 1.437(11) . ?
C22 H22 0.9300 . ?
C23 C24 1.456(12) . ?
C24 H24A 0.9600 . ?
C24 H24B 0.9600 . ?
C24 H24C 0.9600 . ?
C25 H25A 0.9600 . ?
C25 H25B 0.9600 . ?
C25 H25C 0.9600 . ?

loop_
_geom_torsion_atom_site_label_1
_geom_torsion_atom_site_label_2
_geom_torsion_atom_site_label_3
_geom_torsion_atom_site_label_4
_geom_torsion
_geom_torsion_site_symmetry_1
_geom_torsion_site_symmetry_2
_geom_torsion_site_symmetry_3
_geom_torsion_site_symmetry_4
_geom_torsion_publ_flag
N1 Cu1 O1 Cu2 -14.3(3) . . . . ?
N3 Cu1 O1 Cu2 -50(3) . . . . ?
N6 Cu1 O1 Cu2 -122.3(3) . . . . ?
Br1 Cu1 O1 Cu2 134.4(3) . . . . ?
N2 Cu2 O1 Cu1 14.6(3) . . . . ?
N10 Cu2 O1 Cu1 -170.6(3) . . . . ?
N7 Cu2 O1 Cu1 -96.2(3) . . . . ?
Br2 Cu2 O1 Cu1 108.1(4) . . . . ?
O1 Cu1 N1 C1 -168.6(6) . . . . ?
N3 Cu1 N1 C1 8.7(6) . . . . ?
N6 Cu1 N1 C1 -66.1(7) . . . . ?
Br1 Cu1 N1 C1 107.5(6) . . . . ?
O1 Cu1 N1 N2 7.8(5) . . . . ?
N3 Cu1 N1 N2 -174.9(5) . . . . ?
N6 Cu1 N1 N2 110.3(5) . . . . ?
Br1 Cu1 N1 N2 -76.2(6) . . . . ?
C1 N1 N2 C3 -0.2(8) . . . . ?
Cu1 N1 N2 C3 -177.4(5) . . . . ?
C1 N1 N2 Cu2 177.3(4) . . . . ?
Cu1 N1 N2 Cu2 0.1(6) . . . . ?
O1 Cu2 N2 C3 169.0(7) . . . . ?
N10 Cu2 N2 C3 92(3) . . . . ?
N7 Cu2 N2 C3 -86.6(7) . . . . ?
Br2 Cu2 N2 C3 9.9(7) . . . . ?
O1 Cu2 N2 N1 -7.9(5) . . . . ?
N10 Cu2 N2 N1 -84(3) . . . . ?
N7 Cu2 N2 N1 96.5(5) . . . . ?
Br2 Cu2 N2 N1 -167.0(4) . . . . ?
O1 Cu1 N3 C4 -64(3) . . . . ?
N1 Cu1 N3 C4 -99.5(5) . . . . ?
N6 Cu1 N3 C4 9.5(5) . . . . ?
Br1 Cu1 N3 C4 111.6(5) . . . . ?
O1 Cu1 N3 C7 103(3) . . . . ?
N1 Cu1 N3 C7 68.3(6) . . . . ?
N6 Cu1 N3 C7 177.3(6) . . . . ?
Br1 Cu1 N3 C7 -80.6(6) . . . . ?
C4 N5 N6 C12 -177.8(5) . . . . ?
C10 N5 N6 C12 -0.8(7) . . . . ?
C4 N5 N6 Cu1 -3.5(7) . . . . ?
C10 N5 N6 Cu1 173.5(4) . . . . ?
O1 Cu1 N6 C12 -15.8(7) . . . . ?
N1 Cu1 N6 C12 -105.8(7) . . . . ?
N3 Cu1 N6 C12 168.8(7) . . . . ?
Br1 Cu1 N6 C12 77.6(7) . . . . ?
O1 Cu1 N6 N5 172.4(4) . . . . ?
N1 Cu1 N6 N5 82.5(4) . . . . ?
N3 Cu1 N6 N5 -3.0(4) . . . . ?
Br1 Cu1 N6 N5 -94.1(4) . . . . ?
O1 Cu2 N7 C15 -107.4(4) . . . . ?
N2 Cu2 N7 C15 160.4(4) . . . . ?
N10 Cu2 N7 C15 -19.5(4) . . . . ?
Br2 Cu2 N7 C15 64.1(4) . . . . ?
O1 Cu2 N7 C18 87.5(6) . . . . ?
N2 Cu2 N7 C18 -4.7(7) . . . . ?
N10 Cu2 N7 C18 175.4(7) . . . . ?
Br2 Cu2 N7 C18 -101.0(6) . . . . ?
C21 N9 N10 C23 -0.1(8) . . . . ?
C15 N9 N10 C23 178.3(6) . . . . ?
C21 N9 N10 Cu2 161.2(5) . . . . ?
C15 N9 N10 Cu2 -20.3(8) . . . . ?
O1 Cu2 N10 C23 -79.4(8) . . . . ?
N2 Cu2 N10 C23 -3(3) . . . . ?
N7 Cu2 N10 C23 176.0(8) . . . . ?
Br2 Cu2 N10 C23 79.9(8) . . . . ?
O1 Cu2 N10 N9 125.1(5) . . . . ?
N2 Cu2 N10 N9 -159(3) . . . . ?
N7 Cu2 N10 N9 20.5(5) . . . . ?
Br2 Cu2 N10 N9 -75.6(5) . . . . ?
N2 N1 C1 C2 0.5(8) . . . . ?
Cu1 N1 C1 C2 177.3(5) . . . . ?
N1 C1 C2 C3 -0.6(9) . . . . ?
N1 N2 C3 C2 -0.2(9) . . . . ?
Cu2 N2 C3 C2 -177.3(5) . . . . ?
C1 C2 C3 N2 0.5(10) . . . . ?
C7 N3 C4 N4 -3.9(11) . . . . ?
Cu1 N3 C4 N4 165.4(7) . . . . ?
C7 N3 C4 N5 176.1(6) . . . . ?
Cu1 N3 C4 N5 -14.7(8) . . . . ?
C5 N4 C4 N3 2.2(13) . . . . ?
C5 N4 C4 N5 -177.7(8) . . . . ?
N6 N5 C4 N3 11.8(8) . . . . ?
C10 N5 C4 N3 -164.5(6) . . . . ?
N6 N5 C4 N4 -168.2(6) . . . . ?
C10 N5 C4 N4 15.5(10) . . . . ?
C4 N4 C5 C6 1.8(15) . . . . ?
C4 N4 C5 O2 -180.0(8) . . . . ?
C9 O2 C5 N4 6.8(17) . . . . ?
C9 O2 C5 C6 -174.8(12) . . . . ?
N4 C5 C6 C7 -3.7(17) . . . . ?
O2 C5 C6 C7 178.0(9) . . . . ?
C4 N3 C7 C6 1.6(10) . . . . ?
Cu1 N3 C7 C6 -166.6(6) . . . . ?
C4 N3 C7 C8 -179.8(7) . . . . ?
Cu1 N3 C7 C8 12.1(10) . . . . ?
C5 C6 C7 N3 1.6(12) . . . . ?
C5 C6 C7 C8 -176.8(9) . . . . ?
C14 O3 C10 N5 177.2(6) . . . . ?
C14 O3 C10 C11 -3.9(13) . . . . ?
N6 N5 C10 O3 179.5(7) . . . . ?
C4 N5 C10 O3 -4.0(12) . . . . ?
N6 N5 C10 C11 0.3(7) . . . . ?
C4 N5 C10 C11 176.8(6) . . . . ?
O3 C10 C11 C12 -178.8(9) . . . . ?
N5 C10 C11 C12 0.3(7) . . . . ?
N5 N6 C12 C11 1.1(8) . . . . ?
Cu1 N6 C12 C11 -170.7(5) . . . . ?
N5 N6 C12 C13 -178.8(6) . . . . ?
Cu1 N6 C12 C13 9.4(11) . . . . ?
C10 C11 C12 N6 -0.8(8) . . . . ?
C10 C11 C12 C13 179.0(7) . . . . ?
C16 N8 C15 N7 -0.9(11) . . . . ?
C16 N8 C15 N9 178.2(6) . . . . ?
C18 N7 C15 N8 2.2(10) . . . . ?
Cu2 N7 C15 N8 -165.8(6) . . . . ?
C18 N7 C15 N9 -176.8(6) . . . . ?
Cu2 N7 C15 N9 15.1(7) . . . . ?
N10 N9 C15 N8 -177.9(6) . . . . ?
C21 N9 C15 N8 0.0(11) . . . . ?
N10 N9 C15 N7 1.2(9) . . . . ?
C21 N9 C15 N7 179.2(7) . . . . ?
C15 N8 C16 O4 178.2(6) . . . . ?
C15 N8 C16 C17 -2.0(11) . . . . ?
C20 O4 C16 N8 2.8(11) . . . . ?
C20 O4 C16 C17 -177.0(8) . . . . ?
N8 C16 C17 C18 3.2(12) . . . . ?
O4 C16 C17 C18 -177.0(7) . . . . ?
C15 N7 C18 C17 -0.8(10) . . . . ?
Cu2 N7 C18 C17 163.8(5) . . . . ?
C15 N7 C18 C19 175.8(7) . . . . ?
Cu2 N7 C18 C19 -19.6(10) . . . . ?
C16 C17 C18 N7 -1.6(11) . . . . ?
C16 C17 C18 C19 -178.0(8) . . . . ?
C25 O5 C21 C22 -3.1(15) . . . . ?
C25 O5 C21 N9 175.3(8) . . . . ?
N10 N9 C21 O5 -178.7(7) . . . . ?
C15 N9 C21 O5 3.2(13) . . . . ?
N10 N9 C21 C22 0.1(9) . . . . ?
C15 N9 C21 C22 -178.0(7) . . . . ?
O5 C21 C22 C23 178.5(9) . . . . ?
N9 C21 C22 C23 0.0(10) . . . . ?
N9 N10 C23 C22 0.1(9) . . . . ?
Cu2 N10 C23 C22 -157.0(6) . . . . ?
N9 N10 C23 C24 177.1(8) . . . . ?
Cu2 N10 C23 C24 20.0(14) . . . . ?
C21 C22 C23 N10 -0.1(10) . . . . ?
C21 C22 C23 C24 -176.8(10) . . . . ?
